data_1576485
loop_
_publ_author_name
'Yamamoto, Daiki'
'Yamasaki, Shun'
'Hashimoto, Takuya'

_publ_section_title
;
 Se-catalyzed enantioselective lactamization enabled by a
 <i>N</i>-fluorosulfonyl group: total synthesis of diaporisoindole A.
;
_journal_issue 6
_journal_name_full 'Chemical science'
_journal_page_first 3313
_journal_page_last 3319
_journal_paper_doi 10.1039/d5sc08502k
_journal_volume 17
_journal_year 2026
_chemical_formula_moiety 'C22 H24 F N O7 S'
_chemical_formula_sum 'C22 H24 F N O7 S'
_chemical_formula_weight 465.48
_space_group_crystal_system monoclinic
_space_group_IT_number 14
_space_group_name_Hall '-P 2ybc'
_space_group_name_H-M_alt 'P 1 21/c 1'
_atom_sites_solution_hydrogens geom
_atom_sites_solution_primary dual
_audit_creation_date 2025-08-25
_audit_creation_method
;
Olex2 1.5
(compiled 2025.07.13 svn.rb7424aed for OlexSys, GUI svn.r7314)
;
_audit_update_record
;
2025-08-25 deposited with the CCDC.	2025-12-15 downloaded from the CCDC.
;
_cell_angle_alpha 90
_cell_angle_beta 91.9460(10)
_cell_angle_gamma 90
_cell_formula_units_Z 4
_cell_length_a 10.91650(10)
_cell_length_b 16.1273(2)
_cell_length_c 12.29690(10)
_cell_measurement_reflns_used 10600
_cell_measurement_temperature 170.00(10)
_cell_measurement_theta_max 75.2840
_cell_measurement_theta_min 4.0550
_cell_volume 2163.67(4)
_computing_cell_refinement 'CrysAlisPro 1.171.42.72a (Rigaku OD, 2022)'
_computing_data_collection 'CrysAlisPro 1.171.42.72a (Rigaku OD, 2022)'
_computing_data_reduction 'CrysAlisPro 1.171.42.72a (Rigaku OD, 2022)'
_computing_molecular_graphics 'Olex2 1.5 (Dolomanov et al., 2009)'
_computing_publication_material 'Olex2 1.5 (Dolomanov et al., 2009)'
_computing_structure_refinement 'SHELXL 2018/3 (Sheldrick, 2015)'
_computing_structure_solution 'SHELXT  (Sheldrick, 2015)'
_diffrn_ambient_environment N~2~
_diffrn_ambient_temperature 170.00(10)
_diffrn_detector 'Hybrid Pixel Array Detector'
_diffrn_detector_area_resol_mean 10.0000
_diffrn_detector_type HyPix
_diffrn_measured_fraction_theta_full 0.999
_diffrn_measured_fraction_theta_max 0.962
_diffrn_measurement_details
;
List of Runs (angles in degrees, time in seconds):

  # Type    Start    End  Width  t~exp~   \w     \q     \k     \f   Frames
#--------------------------------------------------------------------------
  1  \w    -50.00 -17.00   0.50    0.49    --  -88.50  45.00  60.00   66
  2  \w    -45.00 -19.00   0.50    0.49    --  -88.50  45.00   0.00   52
  3  \w    -44.00 -17.00   0.50    0.49    --  -88.50  45.00 -60.00   54
  4  \w    -24.00  17.00   0.50    0.12    --  -46.62  19.00 -60.00   82
  5  \w    -42.00  23.00   0.50    0.12    --  -46.62  38.00 -30.00  130
  6  \w    -26.00  29.00   0.50    0.12    --  -46.62  19.00  30.00  110
  7  \w    -26.00  28.00   0.50    0.12    --  -46.62  19.00 150.00  108
  8  \w   -102.00 -77.00   0.50    0.12    --  -46.62 172.00 -14.00   50
  9  \w    -75.00 -50.00   0.50    0.49    --  -88.50 114.00-155.00   50
 10  \w    -58.00  -6.00   0.50    0.12    --  -46.62 114.00-155.00  104
 11  \w     38.00  69.00   0.50    0.12    --   46.62-114.00 114.00   62
 12  \w     90.00 146.00   0.50    0.49    --  106.06-172.00 -26.00  112
 13  \w     58.00  84.00   0.50    0.49    --  106.06-172.00 -26.00   52
 14  \w     72.00  97.00   0.50    0.49    --  106.06-114.00 114.00   50
 15  \w     35.00 106.00   0.50    0.49    --  106.06 -94.00 120.00  142
 16  \w     36.00 105.00   0.50    0.49    --  106.06 -77.00 120.00  138
 17  \w     38.00  69.00   0.50    0.49    --  106.06 -61.00 150.00   62
 18  \w     38.00  63.00   0.50    0.49    --  106.06 -77.00 -30.00   50
 19  \w     34.00  60.00   0.50    0.49    --  106.06 -61.00   0.00   52
 20  \w     44.00  70.00   0.50    0.49    --  106.06 -61.00 -30.00   52
 21  \w     33.00  58.00   0.50    0.49    --  106.06 -61.00 -60.00   50
 22  \w     40.00  65.00   0.50    0.49    --  106.06 -61.00 -90.00   50
 23  \w     94.00 172.00   0.50    0.49    --  106.06  30.00 -60.00  156
 24  \w     83.00 108.00   0.50    0.49    --  106.06 172.00 -14.00   50
 25  \w    104.00 164.00   0.50    0.49    --  106.06 114.00-155.00  120
 26  \w   -109.00 -74.00   0.50    0.49    --  -88.50-125.00  90.00   70
 27  \w   -157.00-115.00   0.50    0.49    --  -88.50-125.00  90.00   84
 28  \w   -119.00 -86.00   0.50    0.49    --  -88.50-114.00 114.00   66
 29  \w    -86.00 -55.00   0.50    0.12    --  -46.62-172.00 -26.00   62
 30  \w   -112.00 -87.00   0.50    0.49    --  -88.50-172.00 -26.00   50
;
_diffrn_measurement_device 'four-circle diffractometer'
_diffrn_measurement_device_type 'XtaLAB Synergy, Dualflex, HyPix'
_diffrn_measurement_method '\w scans'
_diffrn_orient_matrix_type 'CrysAlisPro convention (1999,Acta A55,543-557)'
_diffrn_orient_matrix_UB_11 -0.0438171000
_diffrn_orient_matrix_UB_12 -0.0882151000
_diffrn_orient_matrix_UB_13 -0.0294204000
_diffrn_orient_matrix_UB_21 -0.0586948000
_diffrn_orient_matrix_UB_22 0.0328094000
_diffrn_orient_matrix_UB_23 -0.1073063000
_diffrn_orient_matrix_UB_31 0.1206807000
_diffrn_orient_matrix_UB_32 -0.0161357000
_diffrn_orient_matrix_UB_33 -0.0578930000
_diffrn_radiation_monochromator mirror
_diffrn_radiation_probe x-ray
_diffrn_radiation_type 'Cu K\a'
_diffrn_radiation_wavelength 1.54184
_diffrn_reflns_av_R_equivalents 0.0359
_diffrn_reflns_av_unetI/netI 0.0298
_diffrn_reflns_Laue_measured_fraction_full 0.999
_diffrn_reflns_Laue_measured_fraction_max 0.962
_diffrn_reflns_limit_h_max 13
_diffrn_reflns_limit_h_min -11
_diffrn_reflns_limit_k_max 19
_diffrn_reflns_limit_k_min -19
_diffrn_reflns_limit_l_max 14
_diffrn_reflns_limit_l_min -15
_diffrn_reflns_number 17330
_diffrn_reflns_point_group_measured_fraction_full 0.999
_diffrn_reflns_point_group_measured_fraction_max 0.962
_diffrn_reflns_theta_full 67.684
_diffrn_reflns_theta_max 76.242
_diffrn_reflns_theta_min 4.052
_diffrn_source 'micro-focus sealed X-ray tube'
_diffrn_source_type 'PhotonJet (Cu) X-ray Source'
_exptl_absorpt_coefficient_mu 1.805
_exptl_absorpt_correction_T_max 1.00000
_exptl_absorpt_correction_T_min 0.87371
_exptl_absorpt_correction_type multi-scan
_exptl_absorpt_process_details
;
CrysAlisPro 1.171.42.72a (Rigaku Oxford Diffraction, 2022)
Empirical absorption correction using spherical harmonics,
implemented in SCALE3 ABSPACK scaling algorithm.
;
_exptl_crystal_colour colourless
_exptl_crystal_colour_primary colourless
_exptl_crystal_density_diffrn 1.429
_exptl_crystal_description plate
_exptl_crystal_F_000 976
_exptl_crystal_size_max 0.3
_exptl_crystal_size_mid 0.2
_exptl_crystal_size_min 0.05
_refine_diff_density_max 0.331
_refine_diff_density_min -0.353
_refine_diff_density_rms 0.040
_refine_ls_extinction_coef 0.00122(13)
_refine_ls_extinction_expression Fc^*^=kFc[1+0.001xFc^2^\l^3^/sin(2\q)]^-1/4^
_refine_ls_extinction_method 'SHELXL-2018/3 (Sheldrick 2018)'
_refine_ls_goodness_of_fit_ref 1.068
_refine_ls_hydrogen_treatment constr
_refine_ls_matrix_type full
_refine_ls_number_parameters 293
_refine_ls_number_reflns 4360
_refine_ls_number_restraints 0
_refine_ls_restrained_S_all 1.068
_refine_ls_R_factor_all 0.0381
_refine_ls_R_factor_gt 0.0345
_refine_ls_shift/su_max 0.000
_refine_ls_shift/su_mean 0.000
_refine_ls_structure_factor_coef Fsqd
_refine_ls_weighting_details 'w=1/[\s^2^(Fo^2^)+(0.0337P)^2^+0.8883P] where P=(Fo^2^+2Fc^2^)/3'
_refine_ls_weighting_scheme calc
_refine_ls_wR_factor_gt 0.0868
_refine_ls_wR_factor_ref 0.0890
_reflns_Friedel_coverage 0.000
_reflns_number_gt 3895
_reflns_number_total 4360
_reflns_threshold_expression 'I > 2\s(I)'
_cod_data_source_file d5sc08502k2.cif
_cod_data_source_block exp_174_auto
_cod_database_code 1576485
_shelx_shelxl_version_number 2018/3
_chemical_oxdiff_formula 'C22 H24 F1 N1 O7 S1'
_shelx_space_group_comment
;
The symmetry employed for this shelxl refinement is uniquely defined
by the following loop, which should always be used as a source of
symmetry information in preference to the above space-group names.
They are only intended as comments.
;
_olex2_refinement_description
;
1. Fixed Uiso
 At 1.2 times of:
  All C(H) groups, All C(H,H) groups
 At 1.5 times of:
  All C(H,H,H) groups
2.a Ternary CH refined with riding coordinates:
 C17(H17), C12(H12), C18(H18), C16(H16)
2.b Secondary CH2 refined with riding coordinates:
 C28(H28a,H28b), C4(H4a,H4b), C5(H5a,H5b)
2.c Aromatic/amide H refined with riding coordinates:
 C29(H29), C14(H14), C10(H10), C8(H8), C9(H9)
2.d Idealised Me refined as rotating group:
 C31(H31a,H31b,H31c), C25(H25a,H25b,H25c), C32(H32a,H32b,H32c)
;
_olex2_submission_special_instructions 'No special instructions were received'
_oxdiff_exptl_absorpt_empirical_details
;
Empirical correction (ABSPACK) includes:
- Absorption correction using spherical harmonics
- Frame scaling
;
_oxdiff_exptl_absorpt_empirical_full_max 1.166
_oxdiff_exptl_absorpt_empirical_full_min 0.790

loop_
_space_group_symop_operation_xyz
'x, y, z'
'-x, y+1/2, -z+1/2'
'-x, -y, -z'
'x, -y-1/2, z-1/2'

loop_
_atom_site_label
_atom_site_type_symbol
_atom_site_fract_x
_atom_site_fract_y
_atom_site_fract_z
_atom_site_U_iso_or_equiv
_atom_site_adp_type
_atom_site_occupancy
_atom_site_site_symmetry_order
_atom_site_calc_flag
_atom_site_refinement_flags_posn
_atom_site_refinement_flags_adp
_atom_site_refinement_flags_occupancy
_atom_site_disorder_assembly
_atom_site_disorder_group
S20 S 0.54618(4) 0.53436(2) 0.68048(3) 0.03495(12) Uani 1 1 d . . . . .
O3 O 0.32461(9) 0.44065(6) 0.87599(8) 0.0284(2) Uani 1 1 d . . . . .
O24 O 0.66832(9) 0.25966(7) 0.63923(8) 0.0303(2) Uani 1 1 d . . . . .
O26 O 0.63128(9) 0.38753(7) 0.82081(9) 0.0337(3) Uani 1 1 d . . . . .
F21 F 0.50850(12) 0.57946(7) 0.78396(9) 0.0572(3) Uani 1 1 d . . . . .
O27 O 0.30600(10) 0.26335(8) 0.41780(9) 0.0397(3) Uani 1 1 d . . . . .
O6 O 0.13187(11) 0.54224(8) 0.95170(9) 0.0402(3) Uani 1 1 d . . . . .
O22 O 0.48328(12) 0.57323(8) 0.59331(10) 0.0455(3) Uani 1 1 d . . . . .
N19 N 0.48935(10) 0.44273(7) 0.69562(9) 0.0247(3) Uani 1 1 d . . . . .
O23 O 0.67455(12) 0.52998(9) 0.68501(18) 0.0762(6) Uani 1 1 d . . . . .
C11 C 0.54855(12) 0.37857(9) 0.75563(11) 0.0241(3) Uani 1 1 d . . . . .
C17 C 0.35266(12) 0.32823(8) 0.69208(10) 0.0206(3) Uani 1 1 d . . . . .
H17 H 0.307367 0.328163 0.761406 0.025 Uiso 1 1 calc R U . . .
C13 C 0.54725(12) 0.26794(8) 0.61833(11) 0.0225(3) Uani 1 1 d . . . . .
C12 C 0.48433(12) 0.29970(8) 0.71781(10) 0.0211(3) Uani 1 1 d . . . . .
H12 H 0.486436 0.257055 0.776881 0.025 Uiso 1 1 calc R U . . .
C18 C 0.36362(12) 0.41972(8) 0.65270(10) 0.0220(3) Uani 1 1 d . . . . .
H18 H 0.361745 0.421159 0.571359 0.026 Uiso 1 1 calc R U . . .
C15 C 0.35619(13) 0.26311(9) 0.50794(11) 0.0263(3) Uani 1 1 d . . . . .
C2 C 0.24875(12) 0.48458(9) 0.80591(11) 0.0248(3) Uani 1 1 d . . . . .
C16 C 0.28528(12) 0.27073(9) 0.61150(11) 0.0234(3) Uani 1 1 d . . . . .
H16 H 0.287134 0.214462 0.645687 0.028 Uiso 1 1 calc R U . . .
C1 C 0.26690(12) 0.47751(9) 0.69430(11) 0.0242(3) Uani 1 1 d . . . . .
C29 C 0.08241(12) 0.28538(10) 0.69685(12) 0.0283(3) Uani 1 1 d . . . . .
H29 H 0.111713 0.244261 0.746569 0.034 Uiso 1 1 calc R U . . .
C14 C 0.48856(13) 0.25271(9) 0.52302(11) 0.0258(3) Uani 1 1 d . . . . .
H14 H 0.534546 0.234557 0.463274 0.031 Uiso 1 1 calc R U . . .
C28 C 0.14964(12) 0.29220(10) 0.59229(12) 0.0290(3) Uani 1 1 d . . . . .
H28A H 0.141997 0.349386 0.563573 0.035 Uiso 1 1 calc R U . . .
H28B H 0.112531 0.253914 0.537539 0.035 Uiso 1 1 calc R U . . .
C7 C 0.15618(14) 0.53609(9) 0.84325(13) 0.0311(3) Uani 1 1 d . . . . .
C30 C -0.01286(13) 0.32971(10) 0.72833(12) 0.0301(3) Uani 1 1 d . . . . .
C4 C 0.31840(16) 0.46679(11) 0.98731(12) 0.0354(4) Uani 1 1 d . . . . .
H4A H 0.363256 0.519709 0.997610 0.042 Uiso 1 1 calc R U . . .
H4B H 0.357825 0.424696 1.035518 0.042 Uiso 1 1 calc R U . . .
C10 C 0.19623(14) 0.52526(10) 0.62204(13) 0.0322(3) Uani 1 1 d . . . . .
H10 H 0.208276 0.521075 0.546090 0.039 Uiso 1 1 calc R U . . .
C8 C 0.08781(15) 0.58380(11) 0.77027(15) 0.0397(4) Uani 1 1 d . . . . .
H8 H 0.026550 0.620047 0.795879 0.048 Uiso 1 1 calc R U . . .
C31 C -0.07394(15) 0.39705(12) 0.66256(15) 0.0407(4) Uani 1 1 d . . . . .
H31A H -0.031288 0.404331 0.594361 0.061 Uiso 1 1 calc R U . . .
H31B H -0.070947 0.448993 0.703925 0.061 Uiso 1 1 calc R U . . .
H31C H -0.159563 0.381910 0.646346 0.061 Uiso 1 1 calc R U . . .
C9 C 0.10823(16) 0.57898(11) 0.66008(15) 0.0405(4) Uani 1 1 d . . . . .
H9 H 0.061868 0.612555 0.610337 0.049 Uiso 1 1 calc R U . . .
C25 C 0.74167(14) 0.23288(12) 0.55051(14) 0.0406(4) Uani 1 1 d . . . . .
H25A H 0.734568 0.273265 0.491084 0.061 Uiso 1 1 calc R U . . .
H25B H 0.712725 0.178640 0.524490 0.061 Uiso 1 1 calc R U . . .
H25C H 0.827592 0.228513 0.575621 0.061 Uiso 1 1 calc R U . . .
C32 C -0.06844(15) 0.31387(13) 0.83645(14) 0.0421(4) Uani 1 1 d . . . . .
H32A H -0.023986 0.268802 0.873876 0.063 Uiso 1 1 calc R U . . .
H32B H -0.154674 0.298208 0.825160 0.063 Uiso 1 1 calc R U . . .
H32C H -0.062921 0.364271 0.880871 0.063 Uiso 1 1 calc R U . . .
C5 C 0.18779(17) 0.47804(12) 1.01699(13) 0.0418(4) Uani 1 1 d . . . . .
H5A H 0.142488 0.425432 1.005294 0.050 Uiso 1 1 calc R U . . .
H5B H 0.184085 0.492912 1.094921 0.050 Uiso 1 1 calc R U . . .

loop_
_atom_site_aniso_label
_atom_site_aniso_U_11
_atom_site_aniso_U_22
_atom_site_aniso_U_33
_atom_site_aniso_U_23
_atom_site_aniso_U_13
_atom_site_aniso_U_12
S20 0.0358(2) 0.0244(2) 0.0449(2) 0.00156(15) 0.00487(16) -0.00758(14)
O3 0.0360(5) 0.0300(5) 0.0191(5) -0.0038(4) 0.0003(4) 0.0083(4)
O24 0.0254(5) 0.0366(6) 0.0290(5) -0.0066(4) 0.0015(4) 0.0068(4)
O26 0.0293(5) 0.0385(6) 0.0330(6) -0.0092(5) -0.0053(4) 0.0000(4)
F21 0.0892(8) 0.0314(6) 0.0503(6) -0.0120(5) -0.0052(6) -0.0048(5)
O27 0.0383(6) 0.0582(8) 0.0223(5) -0.0134(5) -0.0031(4) 0.0065(5)
O6 0.0453(6) 0.0408(7) 0.0353(6) -0.0082(5) 0.0137(5) 0.0085(5)
O22 0.0592(8) 0.0325(6) 0.0449(7) 0.0128(5) 0.0046(6) -0.0104(6)
N19 0.0254(6) 0.0214(6) 0.0276(6) -0.0007(5) 0.0034(4) -0.0023(5)
O23 0.0319(7) 0.0418(8) 0.1555(18) 0.0219(9) 0.0124(8) -0.0092(6)
C11 0.0248(6) 0.0271(7) 0.0208(6) -0.0038(5) 0.0049(5) 0.0008(5)
C17 0.0238(6) 0.0208(6) 0.0172(6) -0.0007(5) 0.0029(5) -0.0003(5)
C13 0.0251(6) 0.0192(6) 0.0235(6) 0.0007(5) 0.0041(5) 0.0029(5)
C12 0.0253(6) 0.0213(7) 0.0167(6) 0.0002(5) 0.0011(5) 0.0010(5)
C18 0.0254(6) 0.0224(7) 0.0183(6) -0.0002(5) 0.0017(5) -0.0007(5)
C15 0.0314(7) 0.0253(7) 0.0223(7) -0.0065(5) 0.0008(5) 0.0014(6)
C2 0.0266(7) 0.0220(7) 0.0259(7) -0.0018(5) 0.0007(5) 0.0009(5)
C16 0.0252(6) 0.0233(7) 0.0218(6) -0.0032(5) 0.0013(5) -0.0019(5)
C1 0.0263(7) 0.0214(7) 0.0248(7) -0.0006(5) 0.0010(5) 0.0004(5)
C29 0.0236(7) 0.0311(8) 0.0300(7) 0.0003(6) -0.0006(5) -0.0034(6)
C14 0.0308(7) 0.0271(7) 0.0199(6) -0.0031(5) 0.0061(5) 0.0038(6)
C28 0.0250(7) 0.0341(8) 0.0278(7) -0.0051(6) -0.0014(5) -0.0013(6)
C7 0.0328(7) 0.0280(8) 0.0328(8) -0.0069(6) 0.0063(6) 0.0019(6)
C30 0.0244(7) 0.0341(8) 0.0316(8) -0.0033(6) -0.0001(5) -0.0040(6)
C4 0.0490(9) 0.0366(9) 0.0206(7) -0.0062(6) 0.0013(6) 0.0053(7)
C10 0.0383(8) 0.0286(8) 0.0296(7) 0.0030(6) -0.0029(6) 0.0040(6)
C8 0.0358(8) 0.0336(9) 0.0499(10) -0.0068(7) 0.0018(7) 0.0123(7)
C31 0.0308(8) 0.0433(10) 0.0481(10) 0.0036(8) 0.0038(7) 0.0047(7)
C9 0.0432(9) 0.0325(9) 0.0452(10) 0.0035(7) -0.0076(7) 0.0131(7)
C25 0.0288(8) 0.0511(10) 0.0421(9) -0.0147(8) 0.0071(6) 0.0096(7)
C32 0.0340(8) 0.0548(11) 0.0381(9) 0.0002(8) 0.0084(7) 0.0034(8)
C5 0.0539(10) 0.0430(10) 0.0295(8) -0.0037(7) 0.0136(7) 0.0033(8)

loop_
_atom_type_symbol
_atom_type_description
_atom_type_scat_dispersion_real
_atom_type_scat_dispersion_imag
_atom_type_scat_source
C C 0.0181 0.0091 'International Tables Vol C Tables 4.2.6.8 and 6.1.1.4'
H H 0.0000 0.0000 'International Tables Vol C Tables 4.2.6.8 and 6.1.1.4'
F F 0.0727 0.0534 'International Tables Vol C Tables 4.2.6.8 and 6.1.1.4'
N N 0.0311 0.0180 'International Tables Vol C Tables 4.2.6.8 and 6.1.1.4'
O O 0.0492 0.0322 'International Tables Vol C Tables 4.2.6.8 and 6.1.1.4'
S S 0.3331 0.5567 'International Tables Vol C Tables 4.2.6.8 and 6.1.1.4'

loop_
_geom_angle_atom_site_label_1
_geom_angle_atom_site_label_2
_geom_angle_atom_site_label_3
_geom_angle
_geom_angle_site_symmetry_1
_geom_angle_site_symmetry_3
_geom_angle_publ_flag
F21 S20 N19 102.90(6) . . ?
O22 S20 F21 106.51(8) . . ?
O22 S20 N19 108.49(7) . . ?
O22 S20 O23 121.06(10) . . ?
O23 S20 F21 106.66(10) . . ?
O23 S20 N19 109.67(8) . . ?
C2 O3 C4 113.59(11) . . ?
C13 O24 C25 116.93(11) . . ?
C7 O6 C5 113.54(12) . . ?
C11 N19 S20 123.97(10) . . ?
C11 N19 C18 113.51(11) . . ?
C18 N19 S20 122.41(9) . . ?
O26 C11 N19 125.63(13) . . ?
O26 C11 C12 129.58(13) . . ?
N19 C11 C12 104.79(11) . . ?
C12 C17 C18 105.49(10) . . ?
C16 C17 C12 112.30(11) . . ?
C16 C17 C18 114.42(11) . . ?
O24 C13 C12 110.45(11) . . ?
C14 C13 O24 125.95(12) . . ?
C14 C13 C12 123.58(12) . . ?
C11 C12 C17 103.41(11) . . ?
C13 C12 C11 108.29(11) . . ?
C13 C12 C17 112.54(11) . . ?
N19 C18 C17 101.76(10) . . ?
N19 C18 C1 111.70(11) . . ?
C1 C18 C17 114.64(11) . . ?
O27 C15 C16 122.42(13) . . ?
O27 C15 C14 121.86(13) . . ?
C14 C15 C16 115.69(12) . . ?
O3 C2 C1 118.16(12) . . ?
O3 C2 C7 121.90(13) . . ?
C7 C2 C1 119.94(13) . . ?
C17 C16 C28 113.87(11) . . ?
C15 C16 C17 110.20(11) . . ?
C15 C16 C28 114.02(11) . . ?
C2 C1 C18 120.45(12) . . ?
C10 C1 C18 120.31(13) . . ?
C10 C1 C2 119.24(13) . . ?
C30 C29 C28 128.13(14) . . ?
C13 C14 C15 122.14(12) . . ?
C29 C28 C16 110.39(12) . . ?
O6 C7 C2 121.87(14) . . ?
O6 C7 C8 118.23(13) . . ?
C8 C7 C2 119.88(14) . . ?
C29 C30 C31 124.81(14) . . ?
C29 C30 C32 120.63(15) . . ?
C31 C30 C32 114.56(14) . . ?
O3 C4 C5 110.16(13) . . ?
C9 C10 C1 120.43(15) . . ?
C7 C8 C9 120.25(14) . . ?
C8 C9 C10 120.15(15) . . ?
O6 C5 C4 110.02(14) . . ?

loop_
_geom_bond_atom_site_label_1
_geom_bond_atom_site_label_2
_geom_bond_distance
_geom_bond_site_symmetry_2
_geom_bond_publ_flag
S20 F21 1.5339(12) . ?
S20 O22 1.4013(13) . ?
S20 N19 1.6158(12) . ?
S20 O23 1.4024(14) . ?
O3 C2 1.3718(17) . ?
O3 C4 1.4361(17) . ?
O24 C13 1.3446(17) . ?
O24 C25 1.4413(18) . ?
O26 C11 1.1957(17) . ?
O27 C15 1.2196(17) . ?
O6 C7 1.3722(18) . ?
O6 C5 1.434(2) . ?
N19 C11 1.4144(18) . ?
N19 C18 1.5004(17) . ?
C11 C12 1.5178(19) . ?
C17 C12 1.5320(18) . ?
C17 C18 1.5587(18) . ?
C17 C16 1.5275(18) . ?
C13 C12 1.5124(17) . ?
C13 C14 1.3391(19) . ?
C18 C1 1.5106(19) . ?
C15 C16 1.5175(18) . ?
C15 C14 1.460(2) . ?
C2 C1 1.3980(19) . ?
C2 C7 1.398(2) . ?
C16 C28 1.5312(19) . ?
C1 C10 1.390(2) . ?
C29 C28 1.506(2) . ?
C29 C30 1.330(2) . ?
C7 C8 1.382(2) . ?
C30 C31 1.497(2) . ?
C30 C32 1.502(2) . ?
C4 C5 1.495(2) . ?
C10 C9 1.387(2) . ?
C8 C9 1.383(3) . ?
